data_2007981
loop_
_publ_author_name
'Alessandra Forni'

_publ_section_title
;
 Two Macrocyclic Azacrown Ethers
;
_journal_issue 12
_journal_name_full 'Acta Crystallographica Section C'
_journal_page_first 1921
_journal_page_last 1923
_journal_paper_doi 10.1107/S0108270198007550
_journal_volume 54
_journal_year 1998
_chemical_formula_moiety 'C60 H68 N4 O4 , 2C H2 Cl2'
_chemical_formula_structural 'C60 H68 N4 O4 , 2C H2 Cl2'
_chemical_formula_sum 'C62 H72 Cl4 N4 O4'
_chemical_formula_weight 1079.04
_chemical_name_systematic
;
 4,10,16,22-tetra(1-naphthylmethyl)-1,7,13,19-tetraoxa-4,10,16,22-
 tetraazacyclotetracosano
;
_space_group_IT_number 2
_symmetry_cell_setting triclinic
_symmetry_space_group_name_Hall '-P 1'
_symmetry_space_group_name_H-M 'P -1'
_audit_creation_method SHELXL
_cell_angle_alpha 64.42(2)
_cell_angle_beta 72.89(2)
_cell_angle_gamma 73.37(2)
_cell_formula_units_Z 1
_cell_length_a 11.369(3)
_cell_length_b 12.175(3)
_cell_length_c 12.268(3)
_cell_measurement_reflns_used 65
_cell_measurement_temperature 245(2)
_cell_measurement_theta_max 23
_cell_measurement_theta_min 0
_cell_volume 1438.7(7)
_computing_cell_refinement 'SAINT (Siemens, 1994)'
_computing_data_collection 'SMART (Siemens, 1994)'
_computing_data_reduction SAINT
_computing_molecular_graphics 'ZORTEP (Zsolnai & Pritzkow, 1995)'
_computing_publication_material
;
SHELXL93, PARST (Nardelli, 1983, 1995), PARSTCIF (Nardelli, 1991)
;
_computing_structure_refinement 'SHELXL93 (Sheldrick, 1993)'
_computing_structure_solution 'SIR92 (Altomare et al., 1994)'
_diffrn_ambient_temperature 245(2)
_diffrn_measurement_device
;
Siemens SMART CCD with LT-2 device for low-temperature collection
;
_diffrn_measurement_method frame
_diffrn_radiation_monochromator graphite
_diffrn_radiation_source 'fine-focus sealed tube'
_diffrn_radiation_type MoK\a
_diffrn_radiation_wavelength 0.71073
_diffrn_reflns_av_R_equivalents 0.0200
_diffrn_reflns_av_sigmaI/netI 0.0302
_diffrn_reflns_limit_h_max 14
_diffrn_reflns_limit_h_min -14
_diffrn_reflns_limit_k_max 15
_diffrn_reflns_limit_k_min -16
_diffrn_reflns_limit_l_max 15
_diffrn_reflns_limit_l_min -15
_diffrn_reflns_number 13318
_diffrn_reflns_theta_max 25.00
_diffrn_reflns_theta_min 2.10
_exptl_absorpt_coefficient_mu 0.256
_exptl_absorpt_correction_type none
_exptl_crystal_colour 'pale yellow'
_exptl_crystal_density_diffrn 1.245
_exptl_crystal_density_method 'not measured'
_exptl_crystal_description prism
_exptl_crystal_F_000 572
_exptl_crystal_size_max 0.33
_exptl_crystal_size_mid 0.20
_exptl_crystal_size_min 0.20
_refine_diff_density_max 0.164
_refine_diff_density_min -0.277
_refine_ls_extinction_method none
_refine_ls_goodness_of_fit_all 0.948
_refine_ls_goodness_of_fit_obs 1.073
_refine_ls_hydrogen_treatment
;
H atoms of  CH~2~Cl~2~ riding; coordinates of remaining H atoms refined,
with U~iso~ restrained
;
_refine_ls_matrix_type full
_refine_ls_number_parameters 502
_refine_ls_number_reflns 5061
_refine_ls_number_restraints 3
_refine_ls_restrained_S_all 0.994
_refine_ls_restrained_S_obs 1.074
_refine_ls_R_factor_all 0.0571
_refine_ls_R_factor_obs 0.0355
_refine_ls_shift/esd_max -0.094
_refine_ls_shift/esd_mean 0.003
_refine_ls_structure_factor_coef Fsqd
_refine_ls_weighting_details 'w = 1/[\s^2^(Fo^2^)+(0.0533P)^2^] where P=(Fo^2^+2Fc^2^)/3'
_refine_ls_weighting_scheme calc
_refine_ls_wR_factor_all 0.0952
_refine_ls_wR_factor_obs 0.0840
_reflns_number_observed 3535
_reflns_number_total 5063
_reflns_observed_criterion >2sigma(I)
_cod_data_source_file na1370.cif
_cod_data_source_block II
_cod_depositor_comments
;
The following automatic conversions were performed:
'_symmetry_cell_setting' value 'Triclinic' changed to 'triclinic'
according to '/home/saulius/struct/CIF-dictionaries/cif_core.dic'
dictionary named 'cif_core.dic' version 2.4.1 from 2010-06-29.

Automatic conversion script
Id: cif_fix_enum 1527 2010-12-29 10:47:43Z saulius 

The following automatic conversions were performed:

'_symmetry_cell_setting' value 'Triclinic' changed to 'triclinic'
according to /home/saulius/struct/CIF-dictionaries/cif_core.dic
dictionary named 'cif_core.dic' version 2.4.1 from 2010-06-29.

Automatic conversion script
Id: cif_fix_values 1715 2011-07-08 13:25:40Z adriana 

The following automatic conversions were performed:

'_refine_ls_weighting_scheme' value 'calc w =
1/[\s^2^(Fo^2^)+(0.0533P)^2^] where P=(Fo^2^+2Fc^2^)/3' was changed
to 'calc'. New tag '_refine_ls_weighting_details' was created. The
value of the new tag was set to 'w = 1/[\s^2^(Fo^2^)+(0.0533P)^2^]
where P=(Fo^2^+2Fc^2^)/3'.

Automatic conversion script
Id: cif_fix_values 3143 2015-03-26 13:38:13Z robertas 
;
_cod_original_cell_volume 1438.7(6)
_cod_original_sg_symbol_H-M P-1
_cod_database_code 2007981

loop_
_symmetry_equiv_pos_as_xyz
'x, y, z'
'-x, -y, -z'

loop_
_atom_site_aniso_label
_atom_site_aniso_U_11
_atom_site_aniso_U_22
_atom_site_aniso_U_33
_atom_site_aniso_U_12
_atom_site_aniso_U_13
_atom_site_aniso_U_23
N1 0.0392(7) 0.0334(7) 0.0371(7) 0.0015(6) -0.0009(6) -0.0190(6)
C2 0.0489(10) 0.0402(9) 0.0358(9) 0.0012(8) -0.0031(8) -0.0200(7)
C3 0.0564(11) 0.0388(10) 0.0400(10) -0.0026(8) -0.0027(9) -0.0143(8)
O4 0.0488(6) 0.0349(6) 0.0492(7) 0.0003(5) -0.0041(5) -0.0224(5)
C5 0.0455(10) 0.0313(9) 0.0460(10) -0.0019(7) 0.0020(8) -0.0183(7)
C6 0.0528(10) 0.0320(9) 0.0388(9) -0.0001(8) 0.0002(8) -0.0125(7)
N7 0.0426(7) 0.0351(7) 0.0314(7) 0.0002(6) 0.0004(5) -0.0168(6)
C8 0.0494(10) 0.0430(10) 0.0318(9) 0.0040(8) -0.0046(7) -0.0185(8)
C9 0.0507(10) 0.0385(9) 0.0316(9) 0.0053(8) -0.0052(7) -0.0172(8)
O10 0.0516(7) 0.0528(7) 0.0388(6) 0.0173(5) -0.0094(5) -0.0279(5)
C11 0.0418(10) 0.0432(10) 0.0428(10) 0.0099(8) -0.0052(7) -0.0246(8)
C12 0.0444(10) 0.0419(10) 0.0435(10) 0.0073(8) -0.0066(8) -0.0235(8)
C13 0.0410(9) 0.0431(9) 0.0465(10) -0.0048(7) -0.0033(8) -0.0230(8)
C14 0.0414(9) 0.0318(8) 0.0398(9) -0.0078(7) 0.0006(7) -0.0157(7)
C15 0.0558(11) 0.0400(9) 0.0473(10) -0.0076(8) -0.0053(8) -0.0221(8)
C16 0.0652(12) 0.0392(10) 0.0532(11) -0.0074(8) 0.0009(9) -0.0275(9)
C17 0.0509(11) 0.0329(9) 0.0592(11) -0.0011(8) 0.0049(9) -0.0218(8)
C18 0.0453(9) 0.0306(8) 0.0476(9) -0.0049(7) -0.0005(8) -0.0124(7)
C19 0.0551(12) 0.0449(11) 0.0712(13) 0.0075(9) -0.0151(10) -0.0206(10)
C20 0.0678(13) 0.0554(12) 0.0704(13) 0.0038(10) -0.0299(11) -0.0215(10)
C21 0.0699(12) 0.0464(11) 0.0518(11) -0.0041(9) -0.0178(9) -0.0194(9)
C22 0.0500(10) 0.0352(9) 0.0442(10) -0.0032(8) -0.0052(8) -0.0174(8)
C23 0.0424(9) 0.0287(8) 0.0386(8) -0.0081(7) 0.0012(7) -0.0115(7)
C24 0.0413(9) 0.0402(9) 0.0365(9) 0.0085(7) -0.0048(7) -0.0196(8)
C25 0.0319(8) 0.0467(9) 0.0397(9) 0.0018(7) 0.0011(7) -0.0287(8)
C26 0.0363(10) 0.0801(15) 0.0657(13) 0.0027(10) -0.0035(9) -0.0498(12)
C27 0.0444(12) 0.111(2) 0.111(2) -0.0221(13) 0.0103(12) -0.085(2)
C28 0.0640(15) 0.079(2) 0.100(2) -0.0382(14) 0.0370(14) -0.066(2)
C29 0.0612(11) 0.0445(10) 0.0507(11) -0.0119(9) 0.0213(9) -0.0297(9)
C30 0.113(2) 0.0410(12) 0.0545(14) -0.0127(13) 0.0252(14) -0.0201(11)
C31 0.126(2) 0.0504(14) 0.0383(12) 0.0196(14) -0.0094(13) -0.0105(11)
C32 0.0750(14) 0.0633(13) 0.0439(11) 0.0148(11) -0.0167(10) -0.0290(10)
C33 0.0496(10) 0.0419(10) 0.0347(9) 0.0024(8) -0.0044(7) -0.0203(8)
C34 0.0399(9) 0.0386(9) 0.0362(8) -0.0025(7) 0.0064(7) -0.0240(7)
C35A 0.125(6) 0.056(5) 0.051(3) 0.028(4) -0.015(3) -0.030(3)
Cl1A 0.0670(8) 0.0854(7) 0.0553(6) -0.0027(6) -0.0033(5) -0.0358(6)
Cl2A 0.0733(8) 0.1320(15) 0.0466(9) -0.0116(8) -0.0141(6) -0.0306(10)
C35B 0.104(9) 0.053(9) 0.115(11) -0.008(6) -0.038(7) -0.010(5)
Cl1B 0.114(3) 0.238(6) 0.091(3) -0.075(3) -0.022(2) 0.019(3)
Cl2B 0.197(5) 0.154(4) 0.092(3) -0.080(3) -0.078(3) 0.029(2)

loop_
_atom_site_label
_atom_site_fract_x
_atom_site_fract_y
_atom_site_fract_z
_atom_site_U_iso_or_equiv
_atom_site_thermal_displace_type
_atom_site_calc_flag
_atom_site_refinement_flags
_atom_site_occupancy
_atom_site_disorder_group
_atom_site_type_symbol
N1 0.03190(11) -0.23100(11) 0.25517(11) 0.0379(3) Uani d . 1 . N
C2 0.1024(2) -0.18628(15) 0.12852(15) 0.0430(4) Uani d . 1 . C
H2A 0.0521(14) -0.1702(13) 0.0653(14) 0.045(4) Uiso d . 1 . H
H2B 0.1718(14) -0.2512(13) 0.1214(13) 0.038(4) Uiso d . 1 . H
C3 0.1502(2) -0.0684(2) 0.0935(2) 0.0483(4) Uani d . 1 . C
H3A 0.2167(16) -0.0563(14) 0.0188(16) 0.055(5) Uiso d . 1 . H
H3B 0.0802(14) 0.0044(14) 0.0746(13) 0.044(4) Uiso d . 1 . H
O4 0.19173(9) -0.06222(9) 0.18924(10) 0.0451(3) Uani d . 1 . O
C5 0.2960(2) -0.15691(15) 0.2271(2) 0.0434(4) Uani d . 1 . C
H5A 0.3718(14) -0.1467(13) 0.1563(14) 0.043(4) Uiso d . 1 . H
H5B 0.2766(13) -0.2393(14) 0.2531(13) 0.039(4) Uiso d . 1 . H
C6 0.3245(2) -0.14871(15) 0.33528(15) 0.0454(4) Uani d . 1 . C
H6A 0.2443(14) -0.1532(13) 0.4007(14) 0.043(4) Uiso d . 1 . H
H6B 0.3834(15) -0.2216(16) 0.3727(15) 0.053(5) Uiso d . 1 . H
N7 0.36782(11) -0.03518(11) 0.30766(10) 0.0383(3) Uani d . 1 . N
C8 0.3525(2) -0.0141(2) 0.42069(14) 0.0435(4) Uani d . 1 . C
H8A 0.4118(14) 0.0363(14) 0.4092(13) 0.043(4) Uiso d . 1 . H
H8B 0.3689(13) -0.0953(14) 0.4948(14) 0.040(4) Uiso d . 1 . H
C9 0.2224(2) 0.0549(2) 0.45140(14) 0.0426(4) Uani d . 1 . C
H9A 0.2120(13) 0.1384(14) 0.3883(14) 0.039(4) Uiso d . 1 . H
H9B 0.1555(15) 0.0084(15) 0.4569(14) 0.050(5) Uiso d . 1 . H
O10 0.20831(10) 0.06555(10) 0.56585(9) 0.0499(3) Uani d . 1 . O
C11 0.0957(2) 0.1459(2) 0.5920(2) 0.0444(4) Uani d . 1 . C
H11A 0.0225(15) 0.1173(14) 0.5889(14) 0.048(5) Uiso d . 1 . H
H11B 0.0984(14) 0.2305(15) 0.5264(15) 0.047(4) Uiso d . 1 . H
C12 0.0818(2) 0.1437(2) 0.7194(2) 0.0446(4) Uani d . 1 . C
H12A 0.0744(14) 0.0563(16) 0.7821(15) 0.054(5) Uiso d . 1 . H
H12B 0.1572(15) 0.1682(14) 0.7251(14) 0.050(5) Uiso d . 1 . H
C13 0.00214(15) -0.35290(14) 0.2916(2) 0.0432(4) Uani d . 1 . C
H13A -0.0554(14) -0.3506(13) 0.2377(14) 0.048(4) Uiso d . 1 . H
H13B -0.0489(14) -0.3764(14) 0.3806(16) 0.052(4) Uiso d . 1 . H
C14 0.11572(14) -0.45411(13) 0.29000(14) 0.0387(4) Uani d . 1 . C
C15 0.1386(2) -0.51196(15) 0.2095(2) 0.0471(4) Uani d . 1 . C
H15 0.0818(15) -0.4835(15) 0.1534(16) 0.052(5) Uiso d . 1 . H
C16 0.2427(2) -0.60668(15) 0.2037(2) 0.0523(5) Uani d . 1 . C
H16 0.2533(15) -0.6463(15) 0.1462(15) 0.057(5) Uiso d . 1 . H
C17 0.3231(2) -0.64498(15) 0.2807(2) 0.0513(5) Uani d . 1 . C
H17 0.3959(16) -0.7086(16) 0.2768(15) 0.060(5) Uiso d . 1 . H
C18 0.30408(15) -0.59056(13) 0.36769(15) 0.0446(4) Uani d . 1 . C
C19 0.3862(2) -0.6297(2) 0.4505(2) 0.0608(5) Uani d . 1 . C
H19 0.4523(18) -0.6915(18) 0.4450(17) 0.075(6) Uiso d . 1 . H
C20 0.3671(2) -0.5770(2) 0.5325(2) 0.0650(5) Uani d . 1 . C
H20 0.4231(19) -0.6003(18) 0.5872(19) 0.082(6) Uiso d . 1 . H
C21 0.2648(2) -0.4803(2) 0.5372(2) 0.0559(5) Uani d . 1 . C
H21 0.2507(15) -0.4421(15) 0.5947(16) 0.058(5) Uiso d . 1 . H
C22 0.1838(2) -0.43987(15) 0.45969(15) 0.0443(4) Uani d . 1 . C
H22 0.1153(15) -0.3718(14) 0.4634(14) 0.047(4) Uiso d . 1 . H
C23 0.19986(14) -0.49306(13) 0.37235(13) 0.0389(4) Uani d . 1 . C
C24 0.49812(15) -0.03841(15) 0.2396(2) 0.0418(4) Uani d . 1 . C
H24A 0.5069(13) -0.0701(13) 0.1761(14) 0.042(4) Uiso d . 1 . H
H24B 0.5557(15) -0.0942(15) 0.2934(15) 0.053(5) Uiso d . 1 . H
C25 0.53587(13) 0.08641(14) 0.17722(13) 0.0390(4) Uani d . 1 . C
C26 0.6252(2) 0.1103(2) 0.2153(2) 0.0572(5) Uani d . 1 . C
H26 0.6563(17) 0.0468(17) 0.2799(17) 0.065(6) Uiso d . 1 . H
C27 0.6671(2) 0.2234(3) 0.1563(3) 0.0771(7) Uani d . 1 . C
H27 0.729(2) 0.236(2) 0.187(2) 0.094(7) Uiso d . 1 . H
C28 0.6221(2) 0.3119(3) 0.0576(3) 0.0762(7) Uani d . 1 . C
H28 0.6511(19) 0.382(2) 0.0174(19) 0.083(7) Uiso d . 1 . H
C29 0.5300(2) 0.2945(2) 0.0132(2) 0.0550(5) Uani d . 1 . C
C30 0.4815(3) 0.3859(2) -0.0900(2) 0.0791(7) Uani d . 1 . C
H30 0.5142(19) 0.458(2) -0.130(2) 0.083(7) Uiso d . 1 . H
C31 0.3922(3) 0.3688(2) -0.1299(2) 0.0838(8) Uani d . 1 . C
H31 0.357(2) 0.435(2) -0.195(2) 0.100(7) Uiso d . 1 . H
C32 0.3451(2) 0.2579(2) -0.0690(2) 0.0627(5) Uani d . 1 . C
H32 0.2782(17) 0.2439(16) -0.0945(17) 0.066(6) Uiso d . 1 . H
C33 0.3900(2) 0.1658(2) 0.03131(14) 0.0433(4) Uani d . 1 . C
H33 0.3545(13) 0.0927(14) 0.0729(14) 0.041(4) Uiso d . 1 . H
C34 0.48454(14) 0.18048(14) 0.07506(13) 0.0390(4) Uani d . 1 . C
C35A 0.0204(9) 0.1885(9) 0.2204(6) 0.085(3) Uani d PD 0.67 1 C
H35A 0.1068(9) 0.1687(9) 0.2295(6) 0.138(18) Uiso calc PR 0.67 1 H
H35B -0.0016(9) 0.1138(9) 0.2282(6) 0.23(3) Uiso calc PR 0.67 1 H
Cl1A -0.0751(2) 0.2362(2) 0.3371(2) 0.0706(4) Uani d PD 0.67 1 Cl
Cl2A 0.0071(2) 0.3001(3) 0.0759(2) 0.0863(6) Uani d PD 0.67 1 Cl
C35B 0.0322(18) 0.2200(19) 0.2073(14) 0.096(6) Uani d PD 0.33 2 C
H35C 0.0669(18) 0.1419(19) 0.1965(14) 0.07(2) Uiso calc PR 0.33 2 H
H35D 0.0968(18) 0.2417(19) 0.2273(14) 0.26(7) Uiso calc PR 0.33 2 H
Cl1B -0.0869(5) 0.1977(6) 0.3278(5) 0.168(2) Uani d PD 0.33 2 Cl
Cl2B 0.0006(7) 0.3287(7) 0.0719(6) 0.153(3) Uani d PD 0.33 2 Cl

loop_
_atom_type_symbol
_atom_type_description
_atom_type_scat_dispersion_real
_atom_type_scat_dispersion_imag
_atom_type_scat_source
C C 0.0033 0.0016 'International Tables Vol C Tables 4.2.6.8 and 6.1.1.4'
H H 0.0000 0.0000 'International Tables Vol C Tables 4.2.6.8 and 6.1.1.4'
Cl Cl 0.1484 0.1585 'International Tables Vol C Tables 4.2.6.8 and 6.1.1.4'
N N 0.0061 0.0033 'International Tables Vol C Tables 4.2.6.8 and 6.1.1.4'
O O 0.0106 0.0060 'International Tables Vol C Tables 4.2.6.8 and 6.1.1.4'

loop_
_geom_angle_atom_site_label_1
_geom_angle_atom_site_label_2
_geom_angle_atom_site_label_3
_geom_angle_site_symmetry_1
_geom_angle_site_symmetry_3
_geom_angle
_geom_angle_publ_flag
C2 N1 C13 . . 112.11(12) no
C2 N1 C12 . 2_556 114.03(13) no
C13 N1 C12 . 2_556 110.41(13) no
N1 C2 C3 . . 113.42(13) no
N1 C2 H2A . . 112.7(8) no
C3 C2 H2A . . 107.7(8) no
N1 C2 H2B . . 107.0(8) no
C3 C2 H2B . . 109.6(8) no
H2A C2 H2B . . 106.2(12) no
O4 C3 C2 . . 114.75(14) no
O4 C3 H3A . . 110.5(9) no
C2 C3 H3A . . 110.0(9) no
O4 C3 H3B . . 104.0(8) no
C2 C3 H3B . . 109.4(8) no
H3A C3 H3B . . 107.8(12) no
C5 O4 C3 . . 112.97(12) no
O4 C5 C6 . . 108.47(13) no
O4 C5 H5A . . 110.3(8) no
C6 C5 H5A . . 110.6(8) no
O4 C5 H5B . . 110.8(8) no
C6 C5 H5B . . 108.3(8) no
H5A C5 H5B . . 108.4(11) no
N7 C6 C5 . . 114.84(13) no
N7 C6 H6A . . 108.3(8) no
C5 C6 H6A . . 107.4(8) no
N7 C6 H6B . . 111.0(9) no
C5 C6 H6B . . 109.7(9) no
H6A C6 H6B . . 105.0(12) no
C6 N7 C8 . . 111.06(12) no
C6 N7 C24 . . 111.11(12) no
C8 N7 C24 . . 111.30(13) no
N7 C8 C9 . . 110.26(13) no
N7 C8 H8A . . 110.3(9) no
C9 C8 H8A . . 107.7(9) no
N7 C8 H8B . . 112.4(8) no
C9 C8 H8B . . 109.1(8) no
H8A C8 H8B . . 107.0(12) no
O10 C9 C8 . . 108.54(13) no
O10 C9 H9A . . 107.9(8) no
C8 C9 H9A . . 109.4(8) no
O10 C9 H9B . . 110.3(9) no
C8 C9 H9B . . 110.5(8) no
H9A C9 H9B . . 110.2(12) no
C11 O10 C9 . . 112.01(12) no
O10 C11 C12 . . 108.92(13) no
O10 C11 H11A . . 109.7(9) no
C12 C11 H11A . . 109.7(9) no
O10 C11 H11B . . 108.5(9) no
C12 C11 H11B . . 112.6(9) no
H11A C11 H11B . . 107.4(12) no
N1 C12 C11 2_556 . 109.16(13) no
N1 C12 H12A 2_556 . 109.7(9) no
C11 C12 H12A . . 108.6(9) no
N1 C12 H12B 2_556 . 109.4(9) no
C11 C12 H12B . . 110.5(9) no
H12A C12 H12B . . 109.5(13) no
N1 C13 C14 . . 114.03(13) no
N1 C13 H13A . . 111.8(8) no
C14 C13 H13A . . 109.3(8) no
N1 C13 H13B . . 107.1(9) no
C14 C13 H13B . . 107.9(9) no
H13A C13 H13B . . 106.3(12) no
C15 C14 C23 . . 118.84(14) no
C15 C14 C13 . . 119.63(15) no
C23 C14 C13 . . 121.52(13) no
C14 C15 C16 . . 122.2(2) no
C14 C15 H15 . . 117.8(10) no
C16 C15 H15 . . 119.9(10) no
C17 C16 C15 . . 119.9(2) no
C17 C16 H16 . . 121.2(10) no
C15 C16 H16 . . 118.9(10) no
C16 C17 C18 . . 120.9(2) no
C16 C17 H17 . . 120.9(10) no
C18 C17 H17 . . 118.2(10) no
C19 C18 C17 . . 122.1(2) no
C19 C18 C23 . . 118.5(2) no
C17 C18 C23 . . 119.4(2) no
C20 C19 C18 . . 121.5(2) no
C20 C19 H19 . . 121.9(12) no
C18 C19 H19 . . 116.6(12) no
C19 C20 C21 . . 120.4(2) no
C19 C20 H20 . . 122.6(12) no
C21 C20 H20 . . 116.9(12) no
C22 C21 C20 . . 120.1(2) no
C22 C21 H21 . . 118.8(10) no
C20 C21 H21 . . 121.0(10) no
C21 C22 C23 . . 121.4(2) no
C21 C22 H22 . . 118.5(9) no
C23 C22 H22 . . 120.0(9) no
C22 C23 C18 . . 118.12(15) no
C22 C23 C14 . . 123.12(14) no
C18 C23 C14 . . 118.76(14) no
N7 C24 C25 . . 113.50(12) no
N7 C24 H24A . . 107.7(9) no
C25 C24 H24A . . 108.1(8) no
N7 C24 H24B . . 111.0(9) no
C25 C24 H24B . . 108.5(9) no
H24A C24 H24B . . 107.9(13) no
C26 C25 C34 . . 118.6(2) no
C26 C25 C24 . . 120.1(2) no
C34 C25 C24 . . 121.18(14) no
C25 C26 C27 . . 122.0(2) no
C25 C26 H26 . . 115.4(12) no
C27 C26 H26 . . 122.6(12) no
C28 C27 C26 . . 120.0(2) no
C28 C27 H27 . . 121.1(13) no
C26 C27 H27 . . 118.9(14) no
C27 C28 C29 . . 121.3(2) no
C27 C28 H28 . . 120.6(14) no
C29 C28 H28 . . 118.1(14) no
C30 C29 C28 . . 122.2(2) no
C30 C29 C34 . . 119.0(2) no
C28 C29 C34 . . 118.9(2) no
C31 C30 C29 . . 121.5(2) no
C31 C30 H30 . . 120.9(13) no
C29 C30 H30 . . 117.5(13) no
C30 C31 C32 . . 120.3(2) no
C30 C31 H31 . . 119.1(14) no
C32 C31 H31 . . 120.4(14) no
C33 C32 C31 . . 120.4(2) no
C33 C32 H32 . . 117.5(11) no
C31 C32 H32 . . 122.1(11) no
C32 C33 C34 . . 120.7(2) no
C32 C33 H33 . . 118.8(9) no
C34 C33 H33 . . 120.4(9) no
C33 C34 C25 . . 122.75(14) no
C33 C34 C29 . . 118.1(2) no
C25 C34 C29 . . 119.1(2) no
Cl2A C35A Cl1A . . 112.3(5) no
Cl2A C35A H35A . . 109.2(3) no
Cl1A C35A H35A . . 109.2(3) no
Cl2A C35A H35B . . 109.1(3) no
Cl1A C35A H35B . . 109.1(4) no
H35A C35A H35B . . 107.9 no
Cl1B C35B Cl2B . . 117.0(12) no
Cl1B C35B H35C . . 108.1(8) no
Cl2B C35B H35C . . 108.1(7) no
Cl1B C35B H35D . . 108.0(8) no
Cl2B C35B H35D . . 108.1(8) no
H35C C35B H35D . . 107.3 no

loop_
_geom_bond_atom_site_label_1
_geom_bond_atom_site_label_2
_geom_bond_site_symmetry_2
_geom_bond_distance
_geom_bond_publ_flag
N1 C2 . 1.463(2) no
N1 C13 . 1.464(2) no
N1 C12 2_556 1.470(2) no
C2 C3 . 1.522(2) no
C2 H2A . 1.02(2) no
C2 H2B . 0.958(15) no
C3 O4 . 1.425(2) no
C3 H3A . 0.99(2) no
C3 H3B . 1.00(2) no
O4 C5 . 1.425(2) no
C5 C6 . 1.504(2) no
C5 H5A . 1.02(2) no
C5 H5B . 0.983(15) no
C6 N7 . 1.468(2) no
C6 H6A . 1.02(2) no
C6 H6B . 0.97(2) no
N7 C8 . 1.469(2) no
N7 C24 . 1.470(2) no
C8 C9 . 1.507(2) no
C8 H8A . 0.978(15) no
C8 H8B . 1.03(2) no
C9 O10 . 1.424(2) no
C9 H9A . 0.98(2) no
C9 H9B . 1.04(2) no
O10 C11 . 1.418(2) no
C11 C12 . 1.513(2) no
C11 H11A . 1.00(2) no
C11 H11B . 1.00(2) no
C12 N1 2_556 1.470(2) no
C12 H12A . 1.02(2) no
C12 H12B . 1.01(2) no
C13 C14 . 1.510(2) no
C13 H13A . 1.05(2) no
C13 H13B . 1.03(2) no
C14 C15 . 1.373(2) no
C14 C23 . 1.434(2) no
C15 C16 . 1.406(2) no
C15 H15 . 0.97(2) no
C16 C17 . 1.352(3) no
C16 H16 . 0.98(2) no
C17 C18 . 1.420(2) no
C17 H17 . 0.96(2) no
C18 C19 . 1.419(2) no
C18 C23 . 1.425(2) no
C19 C20 . 1.349(3) no
C19 H19 . 0.91(2) no
C20 C21 . 1.406(3) no
C20 H20 . 0.96(2) no
C21 C22 . 1.360(2) no
C21 H21 . 0.96(2) no
C22 C23 . 1.420(2) no
C22 H22 . 0.97(2) no
C24 C25 . 1.502(2) no
C24 H24A . 0.98(2) no
C24 H24B . 0.97(2) no
C25 C26 . 1.378(2) no
C25 C34 . 1.425(2) no
C26 C27 . 1.400(3) no
C26 H26 . 0.91(2) no
C27 C28 . 1.346(3) no
C27 H27 . 0.96(2) no
C28 C29 . 1.415(3) no
C28 H28 . 0.88(2) no
C29 C30 . 1.410(3) no
C29 C34 . 1.428(2) no
C30 C31 . 1.348(3) no
C30 H30 . 0.93(2) no
C31 C32 . 1.405(3) no
C31 H31 . 0.95(2) no
C32 C33 . 1.372(2) no
C32 H32 . 0.98(2) no
C33 C34 . 1.417(2) no
C33 H33 . 0.95(2) no
C35A Cl2A . 1.724(8) no
C35A Cl1A . 1.735(5) no
C35A H35A . 0.97 no
C35A H35B . 0.97 no
C35B Cl1B . 1.67(2) no
C35B Cl2B . 1.68(2) no
C35B H35C . 0.97 no
C35B H35D . 0.97 no

loop_
_geom_torsion_atom_site_label_1
_geom_torsion_atom_site_label_2
_geom_torsion_atom_site_label_3
_geom_torsion_atom_site_label_4
_geom_torsion_site_symmetry_1
_geom_torsion_site_symmetry_4
_geom_torsion
_geom_torsion_publ_flag
C13 N1 C2 C3 . . -172.12(14) no
C12 N1 C2 C3 2_556 . 61.5(2) no
N1 C2 C3 O4 . . 37.7(2) yes
C2 C3 O4 C5 . . 62.7(2) no
C3 O4 C5 C6 . . -175.00(13) no
O4 C5 C6 N7 . . -65.6(2) no
C5 C6 N7 C8 . . 160.67(13) yes
C5 C6 N7 C24 . . -74.9(2) no
C6 N7 C8 C9 . . -86.0(2) yes
C24 N7 C8 C9 . . 149.59(14) no
N7 C8 C9 O10 . . 175.81(13) no
C8 C9 O10 C11 . . 170.78(15) no
C9 O10 C11 C12 . . 175.09(15) no
O10 C11 C12 N1 . 2_556 177.48(14) no
C2 N1 C13 C14 . . 61.9(2) no
C12 N1 C13 C14 2_556 . -169.73(13) no
N1 C13 C14 C15 . . -116.0(2) no
N1 C13 C14 C23 . . 65.1(2) no
C23 C14 C15 C16 . . -1.0(2) no
C13 C14 C15 C16 . . 179.96(15) no
C14 C15 C16 C17 . . 1.2(3) no
C15 C16 C17 C18 . . -0.1(3) no
C16 C17 C18 C19 . . 179.4(2) no
C16 C17 C18 C23 . . -1.0(2) no
C17 C18 C19 C20 . . 179.8(2) no
C23 C18 C19 C20 . . 0.2(3) no
C18 C19 C20 C21 . . -0.5(3) no
C19 C20 C21 C22 . . 0.5(3) no
C20 C21 C22 C23 . . -0.2(3) no
C21 C22 C23 C18 . . -0.1(2) no
C21 C22 C23 C14 . . 179.24(15) no
C19 C18 C23 C22 . . 0.1(2) no
C17 C18 C23 C22 . . -179.57(14) no
C19 C18 C23 C14 . . -179.24(14) no
C17 C18 C23 C14 . . 1.1(2) no
C15 C14 C23 C22 . . -179.43(14) no
C13 C14 C23 C22 . . -0.5(2) no
C15 C14 C23 C18 . . -0.1(2) no
C13 C14 C23 C18 . . 178.89(13) no
C6 N7 C24 C25 . . 163.26(13) no
C8 N7 C24 C25 . . -72.4(2) no
N7 C24 C25 C26 . . 113.9(2) no
N7 C24 C25 C34 . . -68.7(2) no
C34 C25 C26 C27 . . -0.4(2) no
C24 C25 C26 C27 . . 177.15(15) no
C25 C26 C27 C28 . . -1.5(3) no
C26 C27 C28 C29 . . 1.6(3) no
C27 C28 C29 C30 . . 180.0(2) no
C27 C28 C29 C34 . . 0.1(3) no
C28 C29 C30 C31 . . -178.8(2) no
C34 C29 C30 C31 . . 1.1(3) no
C29 C30 C31 C32 . . -0.1(3) no
C30 C31 C32 C33 . . -0.3(3) no
C31 C32 C33 C34 . . -0.2(2) no
C32 C33 C34 C25 . . -178.64(14) no
C32 C33 C34 C29 . . 1.1(2) no
C26 C25 C34 C33 . . -178.27(13) no
C24 C25 C34 C33 . . 4.2(2) no
C26 C25 C34 C29 . . 2.0(2) no
C24 C25 C34 C29 . . -175.48(12) no
C30 C29 C34 C33 . . -1.5(2) no
C28 C29 C34 C33 . . 178.38(14) no
C30 C29 C34 C25 . . 178.22(14) no
C28 C29 C34 C25 . . -1.9(2) no
